data_4003872
loop_
_publ_author_name
'Kang, Jong Hun'
'McCusker, Lynne B.'
'Deem, Michael W.'
'Baerlocher, Christian'
'Davis, Mark E.'

_publ_section_title
;
 Further Investigations of Racemic and Chiral Molecular Sieves of the STW
 Topology
;
_journal_name_full 'Chemistry of Materials'
_journal_paper_doi 10.1021/acs.chemmater.0c04573
_journal_year 2021
_chemical_absolute_configuration ad
_chemical_formula_moiety '0.02(O120 Si60), 0.09(F), 0.1(C8 H15 N2)'
_chemical_formula_sum 'C0.8 H1.5 F0.09 N0.2 O2 Si'
_chemical_formula_weight 75.69
_space_group_crystal_system hexagonal
_space_group_IT_number 178
_space_group_name_Hall 'P 61 2 (0 0 5)'
_space_group_name_H-M_alt 'P 61 2 2'
_atom_sites_solution_hydrogens geom
_audit_creation_date 2019-05-15
_audit_creation_method
;
Olex2 1.2
(compiled 2018.05.29 svn.r3508 for OlexSys, GUI svn.r5506),
 SHELXL-2018/3, and manual edit
;
_cell_angle_alpha 90
_cell_angle_beta 90
_cell_angle_gamma 120
_cell_formula_units_Z 60
_cell_length_a 11.881(2)
_cell_length_b 11.881(2)
_cell_length_c 29.696(5)
_cell_measurement_reflns_used 8213
_cell_measurement_temperature 298.15
_cell_measurement_theta_max 77.5
_cell_measurement_theta_min 4.3
_cell_volume 3630.2(11)
_computing_cell_refinement 'SAINT V8.38A (Bruker-AXS, 2016)'
_computing_data_collection 'BIS V6.2.9/2018-03-16 & APEX3 v2018.7-2 (Bruker-AXS, 2018)'
_computing_data_reduction 'SAINT V8.38A (Bruker-AXS, 2016)'
_computing_molecular_graphics 'DIAMOND 3 (Crystal Impact, 1999)'
_computing_publication_material 'Olex2 (Dolomanov et al., 2009)'
_computing_structure_refinement 'SHELXL-2018/3 (Sheldrick, 2015)'
_computing_structure_solution 'SHELXT-2014/5 (Sheldrick, 2013)'
_diffrn_ambient_temperature 298.15
_diffrn_detector 'CPAD Area Detector'
_diffrn_detector_area_resol_mean 7.69
_diffrn_detector_type 'Bruker PHOTON II'
_diffrn_measured_fraction_theta_full 0.970
_diffrn_measured_fraction_theta_max 0.943
_diffrn_measurement_device '\k-geometry diffractometer'
_diffrn_measurement_device_type 'Bruker D8 VENTURE'
_diffrn_measurement_method '\f and \w scans'
_diffrn_radiation_monochromator 'multilayer mirrors'
_diffrn_radiation_type CuK\a
_diffrn_radiation_wavelength 1.54178
_diffrn_reflns_av_R_equivalents 0.0646
_diffrn_reflns_av_unetI/netI 0.0491
_diffrn_reflns_Laue_measured_fraction_full 0.970
_diffrn_reflns_Laue_measured_fraction_max 0.943
_diffrn_reflns_limit_h_max 15
_diffrn_reflns_limit_h_min -12
_diffrn_reflns_limit_k_max 11
_diffrn_reflns_limit_k_min -12
_diffrn_reflns_limit_l_max 36
_diffrn_reflns_limit_l_min -29
_diffrn_reflns_number 12242
_diffrn_reflns_point_group_measured_fraction_full 0.947
_diffrn_reflns_point_group_measured_fraction_max 0.909
_diffrn_reflns_theta_full 67.679
_diffrn_reflns_theta_max 77.482
_diffrn_reflns_theta_min 4.297
_diffrn_source 'microfocus sealed tube'
_diffrn_source_current 1
_diffrn_source_power 0.05
_diffrn_source_type 'Incoatec I\mS HB'
_diffrn_source_voltage 50
_diffrn_standards_number 0
_exptl_absorpt_coefficient_mu 6.164
_exptl_absorpt_correction_T_max 1.0000
_exptl_absorpt_correction_T_min 0.7433
_exptl_absorpt_correction_type multi-scan
_exptl_absorpt_process_details
;
SADABS-2016/2 (Bruker,2016/2) was used for absorption correction.
wR2(int) was 0.1157 before and 0.0785 after correction.
The Ratio of minimum to maximum transmission is 0.7433.
The \l/2 correction factor is Not present.
;
_exptl_crystal_colour colourless
_exptl_crystal_colour_primary colourless
_exptl_crystal_density_diffrn 2.077
_exptl_crystal_description prism
_exptl_crystal_F_000 2310
_exptl_crystal_size_max 0.09
_exptl_crystal_size_mid 0.04
_exptl_crystal_size_min 0.04
_refine_diff_density_max 0.455
_refine_diff_density_min -0.458
_refine_diff_density_rms 0.113
_refine_ls_abs_structure_details
;
 Flack x determined using 695 quotients [(I+)-(I-)]/[(I+)+(I-)]
 (Parsons, Flack and Wagner, Acta Cryst. B69 (2013) 249-259).
;
_refine_ls_abs_structure_Flack 0.06(3)
_refine_ls_extinction_method none
_refine_ls_goodness_of_fit_ref 1.074
_refine_ls_hydrogen_treatment constr
_refine_ls_matrix_type full
_refine_ls_number_parameters 194
_refine_ls_number_reflns 2342
_refine_ls_number_restraints 0
_refine_ls_restrained_S_all 1.074
_refine_ls_R_factor_all 0.0613
_refine_ls_R_factor_gt 0.0571
_refine_ls_shift/su_max 0.000
_refine_ls_shift/su_mean 0.000
_refine_ls_structure_factor_coef Fsqd
_refine_ls_weighting_details 'w=1/[\s^2^(Fo^2^)+(0.0548P)^2^+19.2206P] where P=(Fo^2^+2Fc^2^)/3'
_refine_ls_weighting_scheme calc
_refine_ls_wR_factor_gt 0.1367
_refine_ls_wR_factor_ref 0.1391
_reflns_Friedel_coverage 0.551
_reflns_Friedel_fraction_full 0.910
_reflns_Friedel_fraction_max 0.853
_reflns_number_gt 2146
_reflns_number_total 2342
_reflns_threshold_expression 'I > 2\s(I)'
_cod_data_source_file cm0c04573_si_003.cif
_cod_data_source_block v19152
_cod_original_cell_volume 3630.5(14)
_cod_original_sg_symbol_Hall 'P 61 2 (0 0 -1)'
_cod_original_formula_sum 'C0.80 H1.50 F0.09 N0.20 O2 Si'
_cod_database_code 4003872
_shelx_shelxl_version_number 2018/3
_shelx_space_group_comment
;
The symmetry employed for this shelxl refinement is uniquely defined
by the following loop, which should always be used as a source of
symmetry information in preference to the above space-group names.
They are only intended as comments.
;
_shelx_estimated_absorpt_t_max 0.791
_shelx_estimated_absorpt_t_min 0.607
_olex2_refinement_description
;
1. Fixed Uiso
 At 1.2 times of:
  All C(H) groups, All C(H,H) groups
 At 1.5 times of:
  All C(H,H,H) groups
2. Shared sites
{N1, C3A}
{C1, N2A}
{C2, C2A}
{C4, C8A}
{C6, C7A}
3. Uiso/Uaniso restraints and constraints
Uanis(N1) = Uanis(C3A)
Uanis(C1) = Uanis(N2A)
Uanis(C4) = Uanis(C8A)
Uanis(C6) = Uanis(C7A)
Uanis(C2) = Uanis(C2A)
4. Others
 Fixed Sof: N1(0.5) C1(0.5) C2(0.25) H2(0.25) C4(0.5) H4A(0.5) H4B(0.5)
 C5(0.5) H5A(0.5) H5B(0.5) H5C(0.5) C6(0.5) H6A(0.5) H6B(0.5) H6C(0.5) N2A(0.5)
 C2A(0.25) H2B(0.25) C3A(0.5) C7A(0.5) H7A(0.5) H7B(0.5) H7C(0.5) C8A(0.5)
 H8A(0.5) H8B(0.5) H8C(0.5)
5.a Secondary CH2 refined with riding coordinates:
 C4(H4A,H4B)
5.b Aromatic/amide H refined with riding coordinates:
 C2(H2), C2A(H2B)
5.c Idealised Me refined with riding coordinates:
 C5(H5A,H5B,H5C), C6(H6A,H6B,H6C), C7A(H7A,H7B,H7C), C8A(H8A,H8B,H8C)
;
_olex2_submission_special_instructions 'No special instructions were received'

loop_
_space_group_symop_operation_xyz
'x, y, z'
'-y, x-y, z+1/3'
'-x+y, -x, z+2/3'
'-x, -y, z+1/2'
'y, -x+y, z+5/6'
'x-y, x, z+1/6'
'y, x, -z+1/3'
'x-y, -y, -z'
'-x, -x+y, -z+2/3'
'-y, -x, -z+5/6'
'-x+y, y, -z+1/2'
'x, x-y, -z+1/6'

loop_
_atom_site_label
_atom_site_type_symbol
_atom_site_fract_x
_atom_site_fract_y
_atom_site_fract_z
_atom_site_U_iso_or_equiv
_atom_site_adp_type
_atom_site_occupancy
_atom_site_site_symmetry_order
_atom_site_calc_flag
_atom_site_refinement_flags_posn
_atom_site_refinement_flags_adp
_atom_site_refinement_flags_occupancy
_atom_site_disorder_assembly
_atom_site_disorder_group
Si1 Si 1.0301(2) 1.1519(2) 0.69964(6) 0.0131(4) Uani 1 1 d . . . . .
Si2 Si 0.7495(2) 1.0874(2) 0.71512(6) 0.0162(5) Uani 1 1 d . . . . .
Si3 Si 0.4692(2) 0.8838(2) 0.69965(7) 0.0177(5) Uani 1 1 d . . . . .
Si4 Si 0.2987(2) 0.6767(2) 0.63316(7) 0.0185(5) Uani 1 1 d . . . . .
Si5 Si 0.0957(2) 0.3971(2) 0.64803(6) 0.0161(5) Uani 1 1 d . . . . .
O1 O 1.0741(7) 1.0741(7) 0.666667 0.0203(17) Uani 1 2 d S T P . .
O2 O 1.0977(5) 1.3032(6) 0.68749(17) 0.0211(12) Uani 1 1 d . . . . .
O3 O 1.0691(4) 1.1381(8) 0.750000 0.0191(17) Uani 1 2 d S T P . .
O4 O 0.8750(5) 1.0864(6) 0.69424(16) 0.0202(12) Uani 1 1 d . . . . .
O5 O 0.7671(6) 1.0903(6) 0.76872(17) 0.0258(13) Uani 1 1 d . . . . .
O6 O 0.6254(6) 0.9542(6) 0.69784(18) 0.0236(13) Uani 1 1 d . . . . .
O7 O 0.4136(6) 0.9711(6) 0.67856(18) 0.0262(13) Uani 1 1 d . . . . .
O8 O 0.4159(4) 0.8318(8) 0.750000 0.0251(19) Uani 1 2 d S T P . .
O9 O 0.4223(6) 0.7613(6) 0.66635(19) 0.0220(11) Uani 1 1 d . . . . .
O10 O 0.3574(8) 0.6787(4) 0.583333 0.0258(19) Uani 1 2 d S T P . .
O11 O 0.2128(6) 0.7470(6) 0.63654(19) 0.0260(13) Uani 1 1 d . . . . .
O12 O 0.2289(6) 0.5330(6) 0.65380(18) 0.0266(14) Uani 1 1 d . . . . .
F1 F 0.5467(5) 1.0934(9) 0.750000 0.032(3) Uani 0.88(3) 2 d S T P . .
N1 N 0.6770(18) 0.6886(17) 0.7021(5) 0.086(5) Uani 0.5 1 d . . . A 1
C1 C 0.5687(17) 0.5773(18) 0.6894(4) 0.077(4) Uani 0.5 1 d . . . A 1
C2 C 0.749(2) 0.749(2) 0.666667 0.089(8) Uani 0.5 2 d S T P A 1
H2 H 0.827171 0.827171 0.666667 0.106 Uiso 0.5 2 calc RS T P A 1
C4 C 0.468(3) 0.480(3) 0.7148(9) 0.135(10) Uani 0.5 1 d . . . A 1
H4A H 0.407015 0.412157 0.694887 0.162 Uiso 0.5 1 calc R . . A 1
H4B H 0.502500 0.442667 0.735534 0.162 Uiso 0.5 1 calc R . . A 1
C5 C 0.406(4) 0.528(3) 0.7375(12) 0.103(14) Uani 0.5 1 d . . . A 1
H5A H 0.461253 0.583929 0.760860 0.154 Uiso 0.5 1 calc R . . A 1
H5B H 0.328769 0.457714 0.750672 0.154 Uiso 0.5 1 calc R . . A 1
H5C H 0.382200 0.576185 0.717560 0.154 Uiso 0.5 1 calc R . . A 1
C6 C 0.700(3) 0.729(2) 0.7503(6) 0.146(10) Uani 0.5 1 d . . . A 1
H6A H 0.624012 0.724786 0.762738 0.219 Uiso 0.5 1 calc R . . A 1
H6B H 0.772189 0.815790 0.752494 0.219 Uiso 0.5 1 calc R . . A 1
H6C H 0.720130 0.670954 0.766703 0.219 Uiso 0.5 1 calc R . . A 1
N2A N 0.5687(17) 0.5773(18) 0.6894(4) 0.077(4) Uani 0.5 1 d . . . B 2
C2A C 0.749(2) 0.749(2) 0.666667 0.089(8) Uani 0.5 2 d S T P B 2
H2B H 0.827171 0.827171 0.666667 0.106 Uiso 0.5 2 calc RS T P B 2
C3A C 0.6770(18) 0.6886(17) 0.7021(5) 0.086(5) Uani 0.5 1 d . . . B 2
C7A C 0.700(3) 0.729(2) 0.7503(6) 0.146(10) Uani 0.5 1 d . . . B 2
H7A H 0.761295 0.706519 0.762891 0.219 Uiso 0.5 1 calc R . . B 2
H7B H 0.619973 0.684280 0.766592 0.219 Uiso 0.5 1 calc R . . B 2
H7C H 0.735062 0.820731 0.752452 0.219 Uiso 0.5 1 calc R . . B 2
C8A C 0.468(3) 0.480(3) 0.7148(9) 0.135(10) Uani 0.5 1 d . . . B 2
H8A H 0.402960 0.504810 0.720414 0.202 Uiso 0.5 1 calc R . . B 2
H8B H 0.501112 0.470093 0.742914 0.202 Uiso 0.5 1 calc R . . B 2
H8C H 0.428962 0.399950 0.698460 0.202 Uiso 0.5 1 calc R . . B 2

loop_
_atom_site_aniso_label
_atom_site_aniso_U_11
_atom_site_aniso_U_22
_atom_site_aniso_U_33
_atom_site_aniso_U_23
_atom_site_aniso_U_13
_atom_site_aniso_U_12
Si1 0.0126(10) 0.0150(11) 0.0138(8) -0.0007(7) -0.0003(7) 0.0085(9)
Si2 0.0132(11) 0.0151(11) 0.0202(9) -0.0003(8) -0.0002(8) 0.0071(9)
Si3 0.0164(11) 0.0137(11) 0.0238(10) -0.0008(8) -0.0012(8) 0.0080(9)
Si4 0.0176(12) 0.0148(11) 0.0213(9) -0.0008(8) -0.0004(8) 0.0066(10)
Si5 0.0159(11) 0.0124(11) 0.0205(9) 0.0008(8) -0.0002(8) 0.0074(9)
O1 0.022(3) 0.022(3) 0.023(3) -0.0029(14) 0.0029(14) 0.016(4)
O2 0.017(3) 0.018(3) 0.024(3) 0.003(2) -0.001(2) 0.005(3)
O3 0.020(3) 0.023(4) 0.015(3) 0.000 -0.001(2) 0.011(2)
O4 0.020(3) 0.019(3) 0.021(3) -0.002(2) -0.001(2) 0.010(3)
O5 0.021(3) 0.040(4) 0.024(3) 0.000(2) 0.001(2) 0.020(3)
O6 0.017(3) 0.019(3) 0.034(3) -0.007(2) -0.002(2) 0.008(3)
O7 0.028(4) 0.020(3) 0.036(3) -0.005(2) -0.007(3) 0.015(3)
O8 0.024(4) 0.021(5) 0.029(4) 0.000 0.004(3) 0.011(2)
O9 0.018(3) 0.016(3) 0.032(3) -0.005(2) -0.005(2) 0.009(3)
O10 0.018(5) 0.030(4) 0.025(4) -0.001(3) 0.000 0.009(2)
O11 0.022(3) 0.018(3) 0.037(3) -0.003(2) -0.005(2) 0.009(3)
O12 0.025(3) 0.023(3) 0.026(3) 0.002(2) -0.004(2) 0.007(3)
F1 0.023(4) 0.042(6) 0.039(5) 0.000 0.002(3) 0.021(3)
N1 0.111(14) 0.089(12) 0.071(8) 0.009(8) 0.002(9) 0.059(12)
C1 0.086(12) 0.085(12) 0.078(8) 0.014(8) 0.005(8) 0.056(10)
C2 0.106(17) 0.106(17) 0.082(15) 0.005(6) -0.005(6) 0.073(18)
C4 0.13(2) 0.14(2) 0.20(3) -0.022(19) -0.016(19) 0.12(2)
C5 0.10(3) 0.06(2) 0.11(3) 0.04(2) -0.03(2) 0.02(2)
C6 0.25(3) 0.17(2) 0.060(10) -0.022(12) -0.027(14) 0.14(2)
N2A 0.086(12) 0.085(12) 0.078(8) 0.014(8) 0.005(8) 0.056(10)
C2A 0.106(17) 0.106(17) 0.082(15) 0.005(6) -0.005(6) 0.073(18)
C3A 0.111(14) 0.089(12) 0.071(8) 0.009(8) 0.002(9) 0.059(12)
C7A 0.25(3) 0.17(2) 0.060(10) -0.022(12) -0.027(14) 0.14(2)
C8A 0.13(2) 0.14(2) 0.20(3) -0.022(19) -0.016(19) 0.12(2)

loop_
_atom_type_symbol
_atom_type_description
_atom_type_scat_dispersion_real
_atom_type_scat_dispersion_imag
_atom_type_scat_source
C C 0.0181 0.0091 'International Tables Vol C Tables 4.2.6.8 and 6.1.1.4'
H H 0.0000 0.0000 'International Tables Vol C Tables 4.2.6.8 and 6.1.1.4'
F F 0.0727 0.0534 'International Tables Vol C Tables 4.2.6.8 and 6.1.1.4'
N N 0.0311 0.0180 'International Tables Vol C Tables 4.2.6.8 and 6.1.1.4'
O O 0.0492 0.0322 'International Tables Vol C Tables 4.2.6.8 and 6.1.1.4'
Si Si 0.2541 0.3302 'International Tables Vol C Tables 4.2.6.8 and 6.1.1.4'

loop_
_geom_angle_atom_site_label_1
_geom_angle_atom_site_label_2
_geom_angle_atom_site_label_3
_geom_angle
_geom_angle_site_symmetry_1
_geom_angle_site_symmetry_3
_geom_angle_publ_flag
O1 Si1 O4 106.5(3) . . ?
O2 Si1 O1 112.6(3) . . ?
O2 Si1 O4 109.4(3) . . ?
O3 Si1 O1 108.51(19) . . ?
O3 Si1 O2 108.5(4) . . ?
O3 Si1 O4 111.3(3) . . ?
O5 Si2 O4 105.6(3) . . ?
O5 Si2 O6 112.4(3) . . ?
O6 Si2 O4 105.3(3) . . ?
O11 Si2 O4 108.8(3) 7_566 . ?
O11 Si2 O5 112.3(3) 7_566 . ?
O11 Si2 O6 111.8(3) 7_566 . ?
O6 Si3 O8 110.9(3) . . ?
O6 Si3 O9 103.7(3) . . ?
O7 Si3 O6 113.0(3) . . ?
O7 Si3 O8 113.4(3) . . ?
O7 Si3 O9 106.0(3) . . ?
O9 Si3 O8 109.2(4) . . ?
O10 Si4 O9 107.0(4) . . ?
O11 Si4 O9 104.5(3) . . ?
O11 Si4 O10 115.2(3) . . ?
O12 Si4 O9 104.6(3) . . ?
O12 Si4 O10 110.6(3) . . ?
O12 Si4 O11 113.9(3) . . ?
O5 Si5 O2 104.3(3) 5_454 1_445 ?
O5 Si5 O12 112.9(3) 5_454 . ?
O7 Si5 O2 109.0(3) 7_456 1_445 ?
O7 Si5 O5 112.8(3) 7_456 5_454 ?
O7 Si5 O12 111.8(3) 7_456 . ?
O12 Si5 O2 105.5(3) . 1_445 ?
Si1 O1 Si1 165.6(6) . 7_556 ?
Si1 O2 Si5 139.6(4) . 1_665 ?
Si1 O3 Si1 169.8(6) . 11_656 ?
Si1 O4 Si2 142.5(4) . . ?
Si2 O5 Si5 141.3(4) . 6_665 ?
Si3 O6 Si2 138.5(4) . . ?
Si5 O7 Si3 145.8(4) 7_566 . ?
Si3 O8 Si3 141.4(6) . 11_556 ?
Si3 O9 Si4 136.5(4) . . ?
Si4 O10 Si4 136.5(6) 12_566 . ?
Si2 O11 Si4 145.5(4) 7_456 . ?
Si4 O12 Si5 139.0(4) . . ?
C1 N1 C6 120.9(17) . . ?
C2 N1 C1 110.3(18) . . ?
C2 N1 C6 129(2) . . ?
N1 C1 C1 106.2(9) . 7_556 ?
N1 C1 C4 131.1(17) . . ?
C1 C1 C4 122.6(13) 7_556 . ?
N1 C2 N1 107(3) . 7_556 ?
C5 C4 C1 111(2) . . ?
C3A N2A C8A 131.1(17) . . ?
C3A C2A C3A 107(3) . 7_556 ?
N2A C3A C7A 120.9(17) . . ?
C2A C3A N2A 110.3(18) . . ?
C2A C3A C7A 129(2) . . ?

loop_
_geom_bond_atom_site_label_1
_geom_bond_atom_site_label_2
_geom_bond_distance
_geom_bond_site_symmetry_2
_geom_bond_publ_flag
Si1 O1 1.604(2) . ?
Si1 O2 1.600(6) . ?
Si1 O3 1.5980(19) . ?
Si1 O4 1.610(6) . ?
Si2 O4 1.621(6) . ?
Si2 O5 1.604(5) . ?
Si2 O6 1.615(6) . ?
Si2 O11 1.600(6) 7_566 ?
Si3 O6 1.611(6) . ?
Si3 O7 1.609(6) . ?
Si3 O8 1.621(3) . ?
Si3 O9 1.611(6) . ?
Si4 O9 1.631(6) . ?
Si4 O10 1.631(4) . ?
Si4 O11 1.613(6) . ?
Si4 O12 1.601(6) . ?
Si5 O2 1.627(6) 1_445 ?
Si5 O5 1.608(6) 5_454 ?
Si5 O7 1.599(6) 7_456 ?
Si5 O12 1.608(6) . ?
N1 C1 1.36(2) . ?
N1 C2 1.32(2) . ?
N1 C6 1.49(2) . ?
C1 C1 1.36(3) 7_556 ?
C1 C4 1.40(3) . ?
C4 C5 1.31(4) . ?
N2A C3A 1.36(2) . ?
N2A C8A 1.40(3) . ?
C2A C3A 1.32(2) 7_556 ?
C2A C3A 1.32(2) . ?
C3A C7A 1.49(2) . ?
